data_1553807
loop_
_publ_author_name
'Xie, Lei'
'Ma, Hongli'
'Li, Jiaqi'
'Yu, Yuan'
'Qin, Zhaohai'
'Fu, Bin'

_publ_section_title
;
 Ni(ii)-Catalyzed enantioselective Mukaiyama--Mannich reaction between
 silyl enol ethers and cyclic N-sulfonyl \a-ketiminoesters
;
_journal_issue 9
_journal_name_full 'Organic Chemistry Frontiers'
_journal_page_first 1858
_journal_paper_doi 10.1039/C7QO00370F
_journal_volume 4
_journal_year 2017
_chemical_formula_moiety 'C21 H23 N O5 S'
_chemical_formula_sum 'C21 H23 N O5 S'
_chemical_formula_weight 401.46
_space_group_crystal_system monoclinic
_space_group_IT_number 4
_space_group_name_Hall 'P 2yb'
_space_group_name_H-M_alt 'P 1 21 1'
_atom_sites_solution_hydrogens geom
_audit_creation_date 2017-02-24
_audit_creation_method
;
  Olex2 1.1
  (compiled 2011.02.15 svn.r1672, GUI svn.r3494)
;
_audit_update_record
;
2017-03-04 deposited with the CCDC.
2017-06-19 downloaded from the CCDC.
;
_cell_angle_alpha 90
_cell_angle_beta 102.302(6)
_cell_angle_gamma 90
_cell_formula_units_Z 2
_cell_length_a 8.2203(5)
_cell_length_b 9.1263(5)
_cell_length_c 13.0906(7)
_cell_measurement_reflns_used 3417
_cell_measurement_temperature 106.3
_cell_measurement_theta_max 71.2262
_cell_measurement_theta_min 4.8416
_cell_volume 959.52(10)
_computing_cell_refinement
;
CrysAlisPro, Agilent Technologies,
Version 1.171.35.11 (release 16-05-2011 CrysAlis171 .NET)
(compiled May 16 2011,17:55:39)
;
_computing_data_collection
;
CrysAlisPro, Agilent Technologies,
Version 1.171.35.11 (release 16-05-2011 CrysAlis171 .NET)
(compiled May 16 2011,17:55:39)
;
_computing_data_reduction
;
CrysAlisPro, Agilent Technologies,
Version 1.171.35.11 (release 16-05-2011 CrysAlis171 .NET)
(compiled May 16 2011,17:55:39)
;
_computing_molecular_graphics
;
O. V. Dolomanov, L. J. Bourhis, R. J. Gildea, J. A. K. Howard and H. Puschmann,
OLEX2: a complete structure solution, refinement and analysis program.
J. Appl. Cryst. (2009). 42, 339-341.
;
_computing_publication_material
;
O. V. Dolomanov, L. J. Bourhis, R. J. Gildea, J. A. K. Howard and H. Puschmann,
OLEX2: a complete structure solution, refinement and analysis program.
J. Appl. Cryst. (2009). 42, 339-341.
;
_computing_structure_refinement 'SHELXL-2014/7 (Sheldrick, 2014)'
_computing_structure_solution 'A short history of SHELX (Sheldrick, 2007)/Bruker'
_diffrn_ambient_temperature 106.3
_diffrn_detector_area_resol_mean 16.0971
_diffrn_measured_fraction_theta_full 0.999
_diffrn_measured_fraction_theta_max 0.981
_diffrn_measurement_details
;
#__ type_ start__ end____ width___ exp.time_
  1 omega  -64.00  -23.00   1.0000    1.5000
omega____ theta____ kappa____ phi______ frames
    -       -8.5000    0.0000 -150.0000 41

#__ type_ start__ end____ width___ exp.time_
  2 omega   30.00   56.00   1.0000    1.5000
omega____ theta____ kappa____ phi______ frames
    -       -8.5000    0.0000 -150.0000 26

#__ type_ start__ end____ width___ exp.time_
  3 omega   72.00   99.00   1.0000    1.5000
omega____ theta____ kappa____ phi______ frames
    -       36.7919   70.0000  -10.0000 27

#__ type_ start__ end____ width___ exp.time_
  4 omega  -32.00   40.00   1.0000    1.5000
omega____ theta____ kappa____ phi______ frames
    -       36.7919  -37.0000  -30.0000 72

#__ type_ start__ end____ width___ exp.time_
  5 omega   79.00  104.00   1.0000    1.5000
omega____ theta____ kappa____ phi______ frames
    -       36.7919   77.0000    0.0000 25

#__ type_ start__ end____ width___ exp.time_
  6 omega    0.00   73.00   1.0000    1.5000
omega____ theta____ kappa____ phi______ frames
    -       36.7919 -103.0000  -50.0000 73

#__ type_ start__ end____ width___ exp.time_
  7 omega   10.00  102.00   1.0000    1.5000
omega____ theta____ kappa____ phi______ frames
    -       36.7919   77.0000   90.0000 92

#__ type_ start__ end____ width___ exp.time_
  8 omega   71.00  105.00   1.0000    1.5000
omega____ theta____ kappa____ phi______ frames
    -       36.7919   37.0000  150.0000 34

#__ type_ start__ end____ width___ exp.time_
  9 omega  -30.00   36.00   1.0000    1.5000
omega____ theta____ kappa____ phi______ frames
    -       36.7919  -37.0000 -150.0000 66

#__ type_ start__ end____ width___ exp.time_
 10 omega   28.00   68.00   1.0000    1.5000
omega____ theta____ kappa____ phi______ frames
    -       36.7919   77.0000    0.0000 40

#__ type_ start__ end____ width___ exp.time_
 11 omega  100.00  143.00   1.0000    1.8000
omega____ theta____ kappa____ phi______ frames
    -      108.0000  -15.0000 -120.0000 43

#__ type_ start__ end____ width___ exp.time_
 12 omega   97.00  134.00   1.0000    1.8000
omega____ theta____ kappa____ phi______ frames
    -      108.0000   45.0000  150.0000 37

#__ type_ start__ end____ width___ exp.time_
 13 omega  121.00  178.00   1.0000    1.8000
omega____ theta____ kappa____ phi______ frames
    -      108.0000  111.0000  -90.0000 57

#__ type_ start__ end____ width___ exp.time_
 14 omega   56.00   98.00   1.0000    1.8000
omega____ theta____ kappa____ phi______ frames
    -      108.0000  -45.0000   30.0000 42

#__ type_ start__ end____ width___ exp.time_
 15 omega   40.00   82.00   1.0000    1.8000
omega____ theta____ kappa____ phi______ frames
    -      108.0000  -45.0000 -120.0000 42

#__ type_ start__ end____ width___ exp.time_
 16 omega   50.00   98.00   1.0000    1.8000
omega____ theta____ kappa____ phi______ frames
    -      108.0000  -45.0000  -60.0000 48

#__ type_ start__ end____ width___ exp.time_
 17 omega   42.00   96.00   1.0000    1.8000
omega____ theta____ kappa____ phi______ frames
    -      108.0000  -15.0000 -120.0000 54

#__ type_ start__ end____ width___ exp.time_
 18 omega   61.00   96.00   1.0000    1.8000
omega____ theta____ kappa____ phi______ frames
    -      108.0000  -45.0000  150.0000 35

#__ type_ start__ end____ width___ exp.time_
 19 omega   80.00  106.00   1.0000    1.8000
omega____ theta____ kappa____ phi______ frames
    -      108.0000 -103.0000  -50.0000 26

#__ type_ start__ end____ width___ exp.time_
 20 omega   58.00   98.00   1.0000    1.8000
omega____ theta____ kappa____ phi______ frames
    -      108.0000  -77.0000   30.0000 40

#__ type_ start__ end____ width___ exp.time_
 21 omega   70.00  157.00   1.0000    1.8000
omega____ theta____ kappa____ phi______ frames
    -      108.0000   15.0000  -60.0000 87

#__ type_ start__ end____ width___ exp.time_
 22 omega  150.00  176.00   1.0000    1.8000
omega____ theta____ kappa____ phi______ frames
    -      108.0000   15.0000 -120.0000 26

#__ type_ start__ end____ width___ exp.time_
 23 omega   72.00  122.00   1.0000    1.8000
omega____ theta____ kappa____ phi______ frames
    -      108.0000  -77.0000 -180.0000 50

#__ type_ start__ end____ width___ exp.time_
 24 omega  113.00  138.00   1.0000    1.8000
omega____ theta____ kappa____ phi______ frames
    -      108.0000   15.0000 -120.0000 25

#__ type_ start__ end____ width___ exp.time_
 25 omega   75.00  104.00   1.0000    1.8000
omega____ theta____ kappa____ phi______ frames
    -      108.0000   15.0000 -120.0000 29

#__ type_ start__ end____ width___ exp.time_
 26 omega   44.00   83.00   1.0000    1.8000
omega____ theta____ kappa____ phi______ frames
    -      108.0000  -45.0000    0.0000 39

#__ type_ start__ end____ width___ exp.time_
 27 omega   38.00  107.00   1.0000    1.8000
omega____ theta____ kappa____ phi______ frames
    -      108.0000 -103.0000   -2.0000 69

#__ type_ start__ end____ width___ exp.time_
 28 omega   83.00  167.00   1.0000    1.8000
omega____ theta____ kappa____ phi______ frames
    -      108.0000   77.0000  -30.0000 84

#__ type_ start__ end____ width___ exp.time_
 29 omega   70.00  116.00   1.0000    1.8000
omega____ theta____ kappa____ phi______ frames
    -      108.0000 -114.0000  150.0000 46
;
_diffrn_measurement_device_type 'Xcalibur, Eos, Gemini'
_diffrn_measurement_method '\w scans'
_diffrn_orient_matrix_UB_11 -0.0282451000
_diffrn_orient_matrix_UB_12 -0.1622148000
_diffrn_orient_matrix_UB_13 0.0240259000
_diffrn_orient_matrix_UB_21 0.1529478000
_diffrn_orient_matrix_UB_22 0.0041036000
_diffrn_orient_matrix_UB_23 0.0915207000
_diffrn_orient_matrix_UB_31 -0.1125456000
_diffrn_orient_matrix_UB_32 0.0470339000
_diffrn_orient_matrix_UB_33 0.0742713000
_diffrn_radiation_monochromator graphite
_diffrn_radiation_type 'Cu K\a'
_diffrn_radiation_wavelength 1.5418
_diffrn_reflns_av_R_equivalents 0.0305
_diffrn_reflns_av_unetI/netI 0.0420
_diffrn_reflns_Laue_measured_fraction_full 0.999
_diffrn_reflns_Laue_measured_fraction_max 0.981
_diffrn_reflns_limit_h_max 8
_diffrn_reflns_limit_h_min -10
_diffrn_reflns_limit_k_max 11
_diffrn_reflns_limit_k_min -11
_diffrn_reflns_limit_l_max 16
_diffrn_reflns_limit_l_min -10
_diffrn_reflns_number 6248
_diffrn_reflns_point_group_measured_fraction_full 0.994
_diffrn_reflns_point_group_measured_fraction_max 0.963
_diffrn_reflns_theta_full 67.684
_diffrn_reflns_theta_max 71.367
_diffrn_reflns_theta_min 5.508
_diffrn_source 'Enhance (Cu) X-ray Source'
_exptl_absorpt_coefficient_mu 1.785
_exptl_absorpt_correction_T_max 1.00000
_exptl_absorpt_correction_T_min 0.57321
_exptl_absorpt_correction_type multi-scan
_exptl_absorpt_process_details
;
CrysAlisPro, Agilent Technologies,
Version 1.171.35.11 (release 16-05-2011 CrysAlis171 .NET)
(compiled May 16 2011,17:55:39)
Empirical absorption correction using spherical harmonics,
 implemented in SCALE3 ABSPACK scaling algorithm.
;
_exptl_crystal_density_diffrn 1.390
_exptl_crystal_F_000 424
_exptl_crystal_size_max 0.600
_exptl_crystal_size_mid 0.160
_exptl_crystal_size_min 0.140
_refine_diff_density_max 0.263
_refine_diff_density_min -0.344
_refine_diff_density_rms 0.052
_refine_ls_abs_structure_details
;
 Flack x determined using 1559 quotients [(I+)-(I-)]/[(I+)+(I-)]
 (Parsons, Flack and Wagner, Acta Cryst. B69 (2013) 249-259).
;
_refine_ls_abs_structure_Flack 0.003(15)
_refine_ls_extinction_method none
_refine_ls_goodness_of_fit_ref 1.032
_refine_ls_hydrogen_treatment constr
_refine_ls_matrix_type full
_refine_ls_number_parameters 256
_refine_ls_number_reflns 3588
_refine_ls_number_restraints 1
_refine_ls_restrained_S_all 1.032
_refine_ls_R_factor_all 0.0372
_refine_ls_R_factor_gt 0.0366
_refine_ls_shift/su_max 0.000
_refine_ls_shift/su_mean 0.000
_refine_ls_structure_factor_coef Fsqd
_refine_ls_weighting_details 'w=1/[\s^2^(Fo^2^)+(0.0678P)^2^+0.0517P] where P=(Fo^2^+2Fc^2^)/3'
_refine_ls_weighting_scheme calc
_refine_ls_wR_factor_gt 0.0978
_refine_ls_wR_factor_ref 0.0986
_reflns_Friedel_coverage 0.841
_reflns_Friedel_fraction_full 0.988
_reflns_Friedel_fraction_max 0.942
_reflns_number_gt 3525
_reflns_number_total 3588
_reflns_threshold_expression 'I > 2\s(I)'
_cod_data_source_file c7qo00370f2.cif
_cod_data_source_block exp_4772
_cod_original_cell_volume 959.52(9)
_cod_database_code 1553807
_reflns_odcompleteness_completeness 99.89
_reflns_odcompleteness_iscentric 1
_reflns_odcompleteness_theta 66.97
_shelx_estimated_absorpt_t_max 0.788
_shelx_estimated_absorpt_t_min 0.414
_shelx_shelxl_version_number 2014/7
_shelx_space_group_comment
;
The symmetry employed for this shelxl refinement is uniquely defined
by the following loop, which should always be used as a source of
symmetry information in preference to the above space-group names.
They are only intended as comments.
;

loop_
_space_group_symop_operation_xyz
'x, y, z'
'-x, y+1/2, -z'

loop_
_atom_site_label
_atom_site_type_symbol
_atom_site_fract_x
_atom_site_fract_y
_atom_site_fract_z
_atom_site_U_iso_or_equiv
_atom_site_adp_type
_atom_site_occupancy
_atom_site_site_symmetry_order
_atom_site_calc_flag
_atom_site_refinement_flags_posn
_atom_site_refinement_flags_adp
S1 S 0.13678(8) 0.31598(7) 0.90134(5) 0.01778(18) Uani 1 1 d . .
O1 O -0.3799(3) 0.0962(2) 0.61780(16) 0.0243(5) Uani 1 1 d . .
O4 O 0.2968(3) 0.3307(3) 0.8740(2) 0.0334(6) Uani 1 1 d . .
O2 O -0.0406(3) -0.0203(2) 0.65075(16) 0.0232(5) Uani 1 1 d . .
C17 C -0.4767(3) -0.1824(4) 0.7948(2) 0.0165(5) Uani 1 1 d . .
H17 H -0.4039 -0.1559 0.8587 0.020 Uiso 1 1 calc R U
C5 C -0.0168(4) 0.5715(3) 0.8150(2) 0.0195(6) Uani 1 1 d . .
H5 H 0.0657 0.6284 0.8597 0.023 Uiso 1 1 calc R U
O5 O 0.1333(3) 0.3409(3) 1.00922(17) 0.0308(6) Uani 1 1 d . .
O3 O 0.0421(3) 0.2120(2) 0.63355(16) 0.0196(4) Uani 1 1 d . .
C3 C -0.1321(3) 0.3307(3) 0.75800(19) 0.0141(5) Uani 1 1 d . .
C16 C -0.4767(3) -0.1012(3) 0.7039(2) 0.0157(6) Uani 1 1 d . .
N1 N 0.0483(3) 0.1563(3) 0.86303(18) 0.0146(5) Uani 1 1 d . .
C7 C -0.2653(4) 0.5497(3) 0.6814(2) 0.0206(6) Uani 1 1 d . .
H7 H -0.3536 0.5957 0.6334 0.025 Uiso 1 1 calc R U
C1 C -0.2378(3) 0.0715(3) 0.7966(2) 0.0136(5) Uani 1 1 d . .
H1 H -0.1862 -0.0205 0.8304 0.016 Uiso 1 1 calc R U
C19 C -0.6872(4) -0.3433(4) 0.6986(3) 0.0258(7) Uani 1 1 d . .
H19 H -0.7587 -0.4254 0.6970 0.031 Uiso 1 1 calc R U
C2 C -0.0956(3) 0.1676(3) 0.7713(2) 0.0132(5) Uani 1 1 d . .
C9 C -0.0329(3) 0.1071(3) 0.6758(2) 0.0142(5) Uani 1 1 d . .
C12 C 0.1627(4) 0.0302(3) 0.8700(2) 0.0185(6) Uani 1 1 d . .
H12A H 0.2359 0.0444 0.8197 0.022 Uiso 1 1 calc R U
H12B H 0.0968 -0.0600 0.8497 0.022 Uiso 1 1 calc R U
C13 C 0.2701(4) 0.0103(4) 0.9793(2) 0.0231(6) Uani 1 1 d . .
H13A H 0.3413 -0.0760 0.9802 0.035 Uiso 1 1 calc R U
H13B H 0.1983 -0.0032 1.0294 0.035 Uiso 1 1 calc R U
H13C H 0.3398 0.0973 0.9984 0.035 Uiso 1 1 calc R U
C8 C -0.2619(4) 0.3975(3) 0.6881(2) 0.0183(6) Uani 1 1 d . .
H8 H -0.3467 0.3403 0.6457 0.022 Uiso 1 1 calc R U
C6 C -0.1435(4) 0.6365(3) 0.7427(2) 0.0221(6) Uani 1 1 d . .
H6 H -0.1473 0.7401 0.7349 0.026 Uiso 1 1 calc R U
C4 C -0.0154(4) 0.4197(3) 0.8197(2) 0.0158(6) Uani 1 1 d . .
C14 C -0.3225(4) 0.1492(3) 0.8757(2) 0.0176(6) Uani 1 1 d . .
H14A H -0.2372 0.1879 0.9334 0.026 Uiso 1 1 calc R U
H14B H -0.3928 0.0792 0.9032 0.026 Uiso 1 1 calc R U
H14C H -0.3913 0.2300 0.8410 0.026 Uiso 1 1 calc R U
C21 C -0.5829(4) -0.1447(3) 0.6107(2) 0.0184(6) Uani 1 1 d . .
H21 H -0.5837 -0.0911 0.5484 0.022 Uiso 1 1 calc R U
C20 C -0.6868(4) -0.2647(4) 0.6077(2) 0.0249(7) Uani 1 1 d . .
H20 H -0.7576 -0.2933 0.5436 0.030 Uiso 1 1 calc R U
C18 C -0.5824(4) -0.3012(4) 0.7918(2) 0.0216(6) Uani 1 1 d . .
H18 H -0.5834 -0.3543 0.8540 0.026 Uiso 1 1 calc R U
C11 C 0.2611(4) 0.2896(4) 0.5550(3) 0.0274(7) Uani 1 1 d . .
H11A H 0.3255 0.2681 0.5019 0.041 Uiso 1 1 calc R U
H11B H 0.3365 0.2964 0.6238 0.041 Uiso 1 1 calc R U
H11C H 0.2023 0.3829 0.5385 0.041 Uiso 1 1 calc R U
C10 C 0.1380(4) 0.1702(4) 0.5564(2) 0.0253(7) Uani 1 1 d . .
H10A H 0.0639 0.1593 0.4866 0.030 Uiso 1 1 calc R U
H10B H 0.1959 0.0760 0.5760 0.030 Uiso 1 1 calc R U
C15 C -0.3662(3) 0.0273(3) 0.6995(2) 0.0155(6) Uani 1 1 d . .

loop_
_atom_site_aniso_label
_atom_site_aniso_U_11
_atom_site_aniso_U_22
_atom_site_aniso_U_33
_atom_site_aniso_U_23
_atom_site_aniso_U_13
_atom_site_aniso_U_12
S1 0.0144(3) 0.0139(3) 0.0231(3) -0.0019(3) -0.0004(2) 0.0000(3)
O1 0.0323(12) 0.0227(11) 0.0154(10) 0.0035(8) -0.0005(9) -0.0030(9)
O4 0.0141(10) 0.0218(11) 0.0631(16) 0.0041(12) 0.0055(10) -0.0014(10)
O2 0.0322(12) 0.0167(10) 0.0240(10) -0.0041(8) 0.0136(9) -0.0023(9)
C17 0.0150(12) 0.0191(13) 0.0155(12) -0.0030(12) 0.0034(9) 0.0003(13)
C5 0.0199(15) 0.0146(14) 0.0273(15) -0.0038(11) 0.0127(12) -0.0023(11)
O5 0.0405(13) 0.0249(12) 0.0211(11) -0.0059(9) -0.0065(9) 0.0052(10)
O3 0.0249(10) 0.0173(10) 0.0211(10) -0.0017(8) 0.0146(8) 0.0011(9)
C3 0.0159(12) 0.0159(13) 0.0125(11) 0.0001(11) 0.0075(9) 0.0000(11)
C16 0.0115(13) 0.0194(14) 0.0167(13) -0.0011(10) 0.0037(10) 0.0045(10)
N1 0.0158(11) 0.0124(11) 0.0149(11) -0.0001(9) 0.0019(9) 0.0006(9)
C7 0.0203(15) 0.0185(14) 0.0250(15) 0.0068(11) 0.0095(12) 0.0065(12)
C1 0.0140(13) 0.0121(13) 0.0149(13) 0.0013(10) 0.0033(10) 0.0006(10)
C19 0.0212(15) 0.0281(17) 0.0307(17) -0.0093(13) 0.0115(12) -0.0109(13)
C2 0.0138(13) 0.0143(13) 0.0114(12) 0.0002(9) 0.0028(10) 0.0003(10)
C9 0.0141(13) 0.0160(13) 0.0131(12) -0.0011(10) 0.0044(9) 0.0019(11)
C12 0.0186(13) 0.0152(13) 0.0216(14) 0.0001(11) 0.0035(11) 0.0032(11)
C13 0.0182(14) 0.0287(16) 0.0219(15) 0.0056(13) 0.0032(11) 0.0068(12)
C8 0.0189(14) 0.0191(15) 0.0178(13) 0.0022(11) 0.0062(11) 0.0019(11)
C6 0.0243(16) 0.0148(13) 0.0314(16) 0.0027(12) 0.0159(13) 0.0016(12)
C4 0.0160(14) 0.0146(13) 0.0185(13) 0.0017(10) 0.0072(11) 0.0023(11)
C14 0.0197(14) 0.0182(14) 0.0169(13) -0.0015(10) 0.0085(11) -0.0027(11)
C21 0.0149(13) 0.0238(15) 0.0163(13) -0.0033(11) 0.0030(10) 0.0015(11)
C20 0.0171(15) 0.0377(19) 0.0196(15) -0.0111(13) 0.0032(11) -0.0059(13)
C18 0.0200(14) 0.0235(15) 0.0229(15) 0.0000(12) 0.0078(11) -0.0026(12)
C11 0.0254(15) 0.0347(19) 0.0260(15) -0.0048(13) 0.0143(12) -0.0029(14)
C10 0.0281(16) 0.0284(17) 0.0251(15) -0.0054(13) 0.0186(13) -0.0006(14)
C15 0.0160(13) 0.0162(13) 0.0145(12) -0.0004(11) 0.0035(10) 0.0054(11)

loop_
_atom_type_symbol
_atom_type_description
_atom_type_scat_dispersion_real
_atom_type_scat_dispersion_imag
_atom_type_scat_source
C C 0.0181 0.0091 'International Tables Vol C Tables 4.2.6.8 and 6.1.1.4'
H H 0.0000 0.0000 'International Tables Vol C Tables 4.2.6.8 and 6.1.1.4'
N N 0.0311 0.0180 'International Tables Vol C Tables 4.2.6.8 and 6.1.1.4'
O O 0.0492 0.0322 'International Tables Vol C Tables 4.2.6.8 and 6.1.1.4'
S S 0.3331 0.5567 'International Tables Vol C Tables 4.2.6.8 and 6.1.1.4'

loop_
_geom_angle_atom_site_label_1
_geom_angle_atom_site_label_2
_geom_angle_atom_site_label_3
_geom_angle
O4 S1 N1 111.82(13)
O4 S1 C4 111.75(14)
O5 S1 O4 116.11(15)
O5 S1 N1 109.69(14)
O5 S1 C4 110.82(14)
N1 S1 C4 94.63(13)
C16 C17 H17 119.9
C18 C17 H17 119.9
C18 C17 C16 120.2(3)
C6 C5 H5 121.4
C6 C5 C4 117.2(3)
C4 C5 H5 121.4
C9 O3 C10 118.0(2)
C8 C3 C2 127.6(3)
C4 C3 C2 114.4(2)
C4 C3 C8 117.9(3)
C17 C16 C15 123.9(3)
C21 C16 C17 118.6(3)
C21 C16 C15 117.5(3)
C2 N1 S1 113.72(18)
C12 N1 S1 115.71(19)
C12 N1 C2 119.1(2)
C8 C7 H7 119.0
C6 C7 H7 119.0
C6 C7 C8 122.0(3)
C2 C1 H1 107.5
C14 C1 H1 107.5
C14 C1 C2 110.6(2)
C15 C1 H1 107.5
C15 C1 C2 113.0(2)
C15 C1 C14 110.6(2)
C20 C19 H19 120.2
C18 C19 H19 120.2
C18 C19 C20 119.6(3)
C3 C2 C1 116.0(2)
C3 C2 C9 110.3(2)
N1 C2 C3 105.2(2)
N1 C2 C1 107.0(2)
N1 C2 C9 106.2(2)
C9 C2 C1 111.4(2)
O2 C9 O3 125.9(3)
O2 C9 C2 123.7(3)
O3 C9 C2 110.1(2)
N1 C12 H12A 109.1
N1 C12 H12B 109.1
N1 C12 C13 112.6(2)
H12A C12 H12B 107.8
C13 C12 H12A 109.1
C13 C12 H12B 109.1
C12 C13 H13A 109.5
C12 C13 H13B 109.5
C12 C13 H13C 109.5
H13A C13 H13B 109.5
H13A C13 H13C 109.5
H13B C13 H13C 109.5
C3 C8 C7 118.8(3)
C3 C8 H8 120.6
C7 C8 H8 120.6
C5 C6 C7 119.7(3)
C5 C6 H6 120.1
C7 C6 H6 120.1
C5 C4 S1 124.6(2)
C3 C4 S1 111.0(2)
C3 C4 C5 124.4(3)
C1 C14 H14A 109.5
C1 C14 H14B 109.5
C1 C14 H14C 109.5
H14A C14 H14B 109.5
H14A C14 H14C 109.5
H14B C14 H14C 109.5
C16 C21 H21 119.5
C20 C21 C16 121.1(3)
C20 C21 H21 119.5
C19 C20 H20 120.1
C21 C20 C19 119.9(3)
C21 C20 H20 120.1
C17 C18 C19 120.7(3)
C17 C18 H18 119.7
C19 C18 H18 119.7
H11A C11 H11B 109.5
H11A C11 H11C 109.5
H11B C11 H11C 109.5
C10 C11 H11A 109.5
C10 C11 H11B 109.5
C10 C11 H11C 109.5
O3 C10 C11 106.6(2)
O3 C10 H10A 110.4
O3 C10 H10B 110.4
C11 C10 H10A 110.4
C11 C10 H10B 110.4
H10A C10 H10B 108.6
O1 C15 C16 119.6(3)
O1 C15 C1 120.8(3)
C16 C15 C1 119.7(2)

loop_
_geom_bond_atom_site_label_1
_geom_bond_atom_site_label_2
_geom_bond_distance
S1 O4 1.441(2)
S1 O5 1.437(2)
S1 N1 1.658(2)
S1 C4 1.742(3)
O1 C15 1.225(3)
O2 C9 1.206(4)
C17 H17 0.9500
C17 C16 1.402(4)
C17 C18 1.385(4)
C5 H5 0.9500
C5 C6 1.384(4)
C5 C4 1.387(4)
O3 C9 1.322(4)
O3 C10 1.458(3)
C3 C2 1.521(4)
C3 C8 1.390(4)
C3 C4 1.379(4)
C16 C21 1.398(4)
C16 C15 1.492(4)
N1 C2 1.499(3)
N1 C12 1.477(4)
C7 H7 0.9500
C7 C8 1.392(4)
C7 C6 1.390(5)
C1 H1 1.0000
C1 C2 1.553(4)
C1 C14 1.538(4)
C1 C15 1.523(4)
C19 H19 0.9500
C19 C20 1.390(5)
C19 C18 1.389(4)
C2 C9 1.552(3)
C12 H12A 0.9900
C12 H12B 0.9900
C12 C13 1.523(4)
C13 H13A 0.9800
C13 H13B 0.9800
C13 H13C 0.9800
C8 H8 0.9500
C6 H6 0.9500
C14 H14A 0.9800
C14 H14B 0.9800
C14 H14C 0.9800
C21 H21 0.9500
C21 C20 1.384(4)
C20 H20 0.9500
C18 H18 0.9500
C11 H11A 0.9800
C11 H11B 0.9800
C11 H11C 0.9800
C11 C10 1.489(5)
C10 H10A 0.9900
C10 H10B 0.9900

loop_
_geom_torsion_atom_site_label_1
_geom_torsion_atom_site_label_2
_geom_torsion_atom_site_label_3
_geom_torsion_atom_site_label_4
_geom_torsion
S1 N1 C2 C3 -10.8(3)
S1 N1 C2 C1 -134.74(19)
S1 N1 C2 C9 106.2(2)
S1 N1 C12 C13 55.1(3)
O4 S1 N1 C2 -107.2(2)
O4 S1 N1 C12 36.1(2)
O4 S1 C4 C5 -65.7(3)
O4 S1 C4 C3 112.7(2)
C17 C16 C21 C20 0.4(4)
C17 C16 C15 O1 -176.6(3)
C17 C16 C15 C1 3.3(4)
O5 S1 N1 C2 122.5(2)
O5 S1 N1 C12 -94.2(2)
O5 S1 C4 C5 65.5(3)
O5 S1 C4 C3 -116.1(2)
C3 C2 C9 O2 -157.7(3)
C3 C2 C9 O3 27.9(3)
C16 C17 C18 C19 1.4(5)
C16 C21 C20 C19 0.4(5)
N1 S1 C4 C5 178.6(3)
N1 S1 C4 C3 -3.0(2)
N1 C2 C9 O2 88.8(3)
N1 C2 C9 O3 -85.5(3)
C1 C2 C9 O2 -27.4(4)
C1 C2 C9 O3 158.3(2)
C2 C3 C8 C7 -174.2(3)
C2 C3 C4 S1 -3.2(3)
C2 C3 C4 C5 175.2(3)
C2 N1 C12 C13 -163.6(2)
C2 C1 C15 O1 -20.2(4)
C2 C1 C15 C16 159.9(2)
C9 O3 C10 C11 -157.0(3)
C12 N1 C2 C3 -152.8(2)
C12 N1 C2 C1 83.3(3)
C12 N1 C2 C9 -35.8(3)
C8 C3 C2 N1 -175.1(3)
C8 C3 C2 C1 -57.1(4)
C8 C3 C2 C9 70.7(3)
C8 C3 C4 S1 -179.8(2)
C8 C3 C4 C5 -1.4(4)
C8 C7 C6 C5 -1.9(5)
C6 C5 C4 S1 177.5(2)
C6 C5 C4 C3 -0.7(4)
C6 C7 C8 C3 -0.3(5)
C4 S1 N1 C2 8.4(2)
C4 S1 N1 C12 151.7(2)
C4 C5 C6 C7 2.3(4)
C4 C3 C2 N1 8.6(3)
C4 C3 C2 C1 126.6(2)
C4 C3 C2 C9 -105.5(3)
C4 C3 C8 C7 1.9(4)
C14 C1 C2 C3 -41.0(3)
C14 C1 C2 N1 76.0(3)
C14 C1 C2 C9 -168.3(2)
C14 C1 C15 O1 104.4(3)
C14 C1 C15 C16 -75.5(3)
C21 C16 C15 O1 5.3(4)
C21 C16 C15 C1 -174.9(2)
C20 C19 C18 C17 -0.5(5)
C18 C17 C16 C21 -1.3(4)
C18 C17 C16 C15 -179.4(3)
C18 C19 C20 C21 -0.4(5)
C10 O3 C9 O2 -6.2(5)
C10 O3 C9 C2 168.0(2)
C15 C16 C21 C20 178.6(3)
C15 C1 C2 C3 83.6(3)
C15 C1 C2 N1 -159.4(2)
C15 C1 C2 C9 -43.7(3)
